data_4331073
loop_
_publ_author_name
'Jochen Lach'
'Alexander Jeremies'
'Vasile Lozan'
'Claudia Loose'
'Torsten Hahn'
'Jens Kortus'
'Berthold Kersting'

_publ_contact_author_address
; Institut fuer Anorganische Chemie
  Universitaet Leipzig, Johannisallee 29
  04103 Leipzig
  Germany
;
_publ_contact_author_email b.kersting@uni-leipzig.de
_publ_contact_author_fax '+49/(0)341/973 6199'
_publ_contact_author_name 'Prof. Dr Berthold Kersting'
_publ_contact_author_phone '+49/(0)341/973 6143'
_publ_section_title
;
 Stabilization of Hypophosphite in the Binding Pocket of a Dinuclear
 Macrocyclic Complex: Synthesis, Structure, and Properties of
 [Ni2L(\m-O2PH2)]BPh4 (L = N6S2 Donor Ligand)
;
_journal_name_full 'Inorganic Chemistry'
_journal_page_first 12380
_journal_page_last 12388
_journal_paper_doi 10.1021/ic301710b
_journal_volume 51
_journal_year 2012
_chemical_compound_source
;
 Crystals were obtained by recrystallization from MeCN.
;
_chemical_formula_sum 'C64 H89 B N7 Ni2 O2 P S2'
_chemical_formula_weight 1211.74
_chemical_name_systematic
; 
 ? 
;
_space_group_IT_number 2
_symmetry_cell_setting triclinic
_symmetry_space_group_name_Hall '-P 1'
_symmetry_space_group_name_H-M 'P -1'
_atom_sites_solution_hydrogens geom
_atom_sites_solution_primary direct
_atom_sites_solution_secondary difmap
_audit_creation_method 'manual editing of form.cif'
_cell_angle_alpha 108.48(3)
_cell_angle_beta 91.90(3)
_cell_angle_gamma 107.61(3)
_cell_formula_units_Z 2
_cell_length_a 13.179(3)
_cell_length_b 15.736(3)
_cell_length_c 16.799(3)
_cell_measurement_temperature 213(2)
_cell_volume 3117.1(14)
_computing_cell_refinement SMART
_computing_data_collection SMART
_computing_data_reduction SAINT
_computing_molecular_graphics 'ORTEP3 (FARRUGIA)'
_computing_structure_refinement 'SHELXL-97 (Sheldrick, 1997)'
_computing_structure_solution 'SHELXS-97 (Sheldrick, 1990)'
_diffrn_ambient_temperature 210(2)
_diffrn_measured_fraction_theta_full 0.941
_diffrn_measured_fraction_theta_max 0.941
_diffrn_measurement_device_type 'BRUKER AXS'
_diffrn_measurement_method hemisphere
_diffrn_radiation_monochromator graphite
_diffrn_radiation_source 'fine-focus sealed tube'
_diffrn_radiation_type MoK\a
_diffrn_radiation_wavelength 0.71073
_diffrn_reflns_av_R_equivalents 0.0399
_diffrn_reflns_av_sigmaI/netI 0.1074
_diffrn_reflns_limit_h_max 17
_diffrn_reflns_limit_h_min -17
_diffrn_reflns_limit_k_max 20
_diffrn_reflns_limit_k_min -20
_diffrn_reflns_limit_l_max 22
_diffrn_reflns_limit_l_min -22
_diffrn_reflns_number 28567
_diffrn_reflns_theta_full 28.35
_diffrn_reflns_theta_max 28.35
_diffrn_reflns_theta_min 1.29
_exptl_absorpt_coefficient_mu 0.745
_exptl_absorpt_correction_T_max 0.8653
_exptl_absorpt_correction_T_min 0.7964
_exptl_absorpt_correction_type empirical
_exptl_absorpt_process_details SADABS
_exptl_crystal_colour green
_exptl_crystal_density_diffrn 1.291
_exptl_crystal_description block
_exptl_crystal_F_000 1292
_exptl_crystal_size_max 0.32
_exptl_crystal_size_mid 0.26
_exptl_crystal_size_min 0.20
_refine_diff_density_max 0.419
_refine_diff_density_min -0.621
_refine_diff_density_rms 0.129
_refine_ls_extinction_method none
_refine_ls_goodness_of_fit_ref 0.878
_refine_ls_hydrogen_treatment constr
_refine_ls_matrix_type full
_refine_ls_number_parameters 768
_refine_ls_number_reflns 14655
_refine_ls_number_restraints 24
_refine_ls_restrained_S_all 0.887
_refine_ls_R_factor_all 0.0987
_refine_ls_R_factor_gt 0.0401
_refine_ls_shift/su_max 0.001
_refine_ls_shift/su_mean 0.000
_refine_ls_structure_factor_coef Fsqd
_refine_ls_weighting_details 'calc w=1/[\s^2^(Fo^2^)+(0.0535P)^2^+0.0000P] where P=(Fo^2^+2Fc^2^)/3'
_refine_ls_weighting_scheme calc
_refine_ls_wR_factor_gt 0.0828
_refine_ls_wR_factor_ref 0.1233
_reflns_number_gt 7874
_reflns_number_total 14655
_reflns_threshold_expression >2sigma(I)
_cod_data_source_file ic301710b_si_002.cif
_cod_data_source_block hpoh
_cod_original_cell_volume 3117.1(11)
_cod_database_code 4331073

loop_
_symmetry_equiv_pos_as_xyz
'x, y, z'
'-x, -y, -z'

loop_
_atom_site_label
_atom_site_type_symbol
_atom_site_fract_x
_atom_site_fract_y
_atom_site_fract_z
_atom_site_U_iso_or_equiv
_atom_site_adp_type
_atom_site_occupancy
_atom_site_symmetry_multiplicity
_atom_site_calc_flag
_atom_site_refinement_flags
_atom_site_disorder_assembly
_atom_site_disorder_group
Ni1 Ni 0.39368(4) 0.06256(3) 0.22868(3) 0.02810(12) Uani 1 1 d . . .
Ni2 Ni 0.32749(4) -0.14601(3) 0.28856(3) 0.02625(11) Uani 1 1 d . . .
S2 S 0.45655(7) 0.02205(6) 0.35103(5) 0.0290(2) Uani 1 1 d . . .
S1 S 0.23194(7) -0.05281(6) 0.24650(5) 0.0300(2) Uani 1 1 d . . .
P P 0.43781(10) -0.13080(7) 0.12204(6) 0.0424(3) Uani 1 1 d . . .
H1 H 0.5420 -0.1342 0.1137 0.051 Uiso 1 1 d R . .
H2 H 0.3754 -0.1838 0.0426 0.051 Uiso 1 1 d R . .
O1 O 0.4438(2) -0.03144(16) 0.13991(14) 0.0358(6) Uani 1 1 d . . .
O2 O 0.3954(2) -0.18126(16) 0.18112(14) 0.0339(6) Uani 1 1 d . . .
N1 N 0.3031(2) 0.0759(2) 0.12172(19) 0.0362(7) Uani 1 1 d . . .
N2 N 0.3618(2) 0.18909(19) 0.30087(19) 0.0368(7) Uani 1 1 d . . .
N3 N 0.5572(2) 0.16918(19) 0.23882(18) 0.0317(7) Uani 1 1 d . . .
N4 N 0.4420(2) -0.19916(19) 0.34651(17) 0.0288(6) Uani 1 1 d . . .
N5 N 0.2530(2) -0.15234(19) 0.40014(17) 0.0297(6) Uani 1 1 d . . .
N6 N 0.1899(2) -0.27924(18) 0.22674(17) 0.0301(7) Uani 1 1 d . . .
C1 C 0.1603(3) -0.1224(2) 0.1453(2) 0.0284(7) Uani 1 1 d . . .
C2 C 0.1064(3) -0.2196(2) 0.1257(2) 0.0301(8) Uani 1 1 d . . .
C3 C 0.0531(3) -0.2746(2) 0.0443(2) 0.0338(8) Uani 1 1 d . . .
H3 H 0.0194 -0.3402 0.0315 0.041 Uiso 1 1 calc R . .
C4 C 0.0481(3) -0.2360(3) -0.0186(2) 0.0346(8) Uani 1 1 d . B .
C5 C 0.0953(3) -0.1387(2) 0.0042(2) 0.0345(8) Uani 1 1 d . . .
H5 H 0.0897 -0.1103 -0.0365 0.041 Uiso 1 1 calc R . .
C6 C 0.1502(3) -0.0813(2) 0.0839(2) 0.0310(8) Uani 1 1 d . . .
C7 C 0.1855(3) 0.0254(2) 0.1093(2) 0.0352(8) Uani 1 1 d . . .
H7A H 0.1513 0.0411 0.0657 0.042 Uiso 1 1 calc R . .
H7B H 0.1581 0.0502 0.1622 0.042 Uiso 1 1 calc R . .
C8 C 0.3412(3) 0.0477(3) 0.0385(2) 0.0516(11) Uani 1 1 d . . .
H8A H 0.3252 -0.0206 0.0170 0.077 Uiso 1 1 calc R . .
H8B H 0.4183 0.0788 0.0450 0.077 Uiso 1 1 calc R . .
H8C H 0.3052 0.0663 -0.0011 0.077 Uiso 1 1 calc R . .
C9 C 0.3191(3) 0.1785(3) 0.1499(3) 0.0518(12) Uani 1 1 d . . .
H9A H 0.2692 0.1903 0.1135 0.062 Uiso 1 1 calc R . .
H9B H 0.3926 0.2130 0.1445 0.062 Uiso 1 1 calc R . .
C10 C 0.3004(3) 0.2147(3) 0.2410(3) 0.0534(12) Uani 1 1 d . . .
H10A H 0.3205 0.2840 0.2596 0.064 Uiso 1 1 calc R . .
H10B H 0.2235 0.1892 0.2438 0.064 Uiso 1 1 calc R . .
C11 C 0.3000(4) 0.1811(3) 0.3720(3) 0.0602(13) Uani 1 1 d . . .
H11A H 0.2323 0.1295 0.3504 0.090 Uiso 1 1 calc R . .
H11B H 0.2861 0.2400 0.3989 0.090 Uiso 1 1 calc R . .
H11C H 0.3413 0.1684 0.4131 0.090 Uiso 1 1 calc R . .
C12 C 0.4671(3) 0.2648(2) 0.3367(2) 0.0408(9) Uani 1 1 d . . .
H12A H 0.4975 0.2562 0.3865 0.049 Uiso 1 1 calc R . .
H12B H 0.4561 0.3266 0.3555 0.049 Uiso 1 1 calc R . .
C13 C 0.5461(3) 0.2648(2) 0.2741(2) 0.0394(9) Uani 1 1 d . . .
H13A H 0.5212 0.2825 0.2280 0.047 Uiso 1 1 calc R . .
H13B H 0.6162 0.3118 0.3022 0.047 Uiso 1 1 calc R . .
C14 C 0.6055(3) 0.1611(3) 0.1597(2) 0.0437(10) Uani 1 1 d . . .
H14A H 0.6106 0.0981 0.1356 0.066 Uiso 1 1 calc R . .
H14B H 0.6768 0.2080 0.1721 0.066 Uiso 1 1 calc R . .
H14C H 0.5607 0.1720 0.1195 0.066 Uiso 1 1 calc R . .
C15 C 0.6363(3) 0.1646(2) 0.3018(2) 0.0357(9) Uani 1 1 d . . .
H15A H 0.6155 0.1872 0.3582 0.043 Uiso 1 1 calc R . .
H15B H 0.7068 0.2092 0.3020 0.043 Uiso 1 1 calc R . .
C16 C 0.6491(3) 0.0700(2) 0.2894(2) 0.0297(8) Uani 1 1 d . . .
C17 C 0.5776(3) 0.0058(2) 0.3204(2) 0.0284(8) Uani 1 1 d . . .
C18 C 0.6050(3) -0.0716(2) 0.3274(2) 0.0280(7) Uani 1 1 d . . .
C19 C 0.6935(3) -0.0900(2) 0.2926(2) 0.0318(8) Uani 1 1 d . . .
H19 H 0.7096 -0.1432 0.2958 0.038 Uiso 1 1 calc R . .
C20 C 0.7597(3) -0.0325(2) 0.2531(2) 0.0322(8) Uani 1 1 d . A .
C21 C 0.7375(3) 0.0495(2) 0.2564(2) 0.0335(8) Uani 1 1 d . . .
H21 H 0.7843 0.0928 0.2353 0.040 Uiso 1 1 calc R . .
C22 C 0.5477(3) -0.1231(2) 0.3833(2) 0.0305(8) Uani 1 1 d . . .
H22A H 0.5959 -0.1515 0.4029 0.037 Uiso 1 1 calc R . .
H22B H 0.5368 -0.0758 0.4334 0.037 Uiso 1 1 calc R . .
C23 C 0.4641(3) -0.2822(2) 0.2887(2) 0.0390(9) Uani 1 1 d . . .
H23A H 0.4927 -0.2675 0.2404 0.059 Uiso 1 1 calc R . .
H23B H 0.3979 -0.3359 0.2692 0.059 Uiso 1 1 calc R . .
H23C H 0.5161 -0.2979 0.3185 0.059 Uiso 1 1 calc R . .
C24 C 0.3931(3) -0.2237(3) 0.4180(2) 0.0355(9) Uani 1 1 d . . .
H24A H 0.4494 -0.2209 0.4594 0.043 Uiso 1 1 calc R . .
H24B H 0.3421 -0.2886 0.3969 0.043 Uiso 1 1 calc R . .
C25 C 0.3353(3) -0.1554(3) 0.4606(2) 0.0360(9) Uani 1 1 d . . .
H25A H 0.3005 -0.1746 0.5058 0.043 Uiso 1 1 calc R . .
H25B H 0.3879 -0.0917 0.4869 0.043 Uiso 1 1 calc R . .
C26 C 0.2195(3) -0.0697(3) 0.4434(2) 0.0417(9) Uani 1 1 d . . .
H26A H 0.1643 -0.0665 0.4059 0.063 Uiso 1 1 calc R . .
H26B H 0.2810 -0.0120 0.4583 0.063 Uiso 1 1 calc R . .
H26C H 0.1912 -0.0763 0.4945 0.063 Uiso 1 1 calc R . .
C27 C 0.1571(3) -0.2405(2) 0.3759(2) 0.0372(9) Uani 1 1 d . . .
H27A H 0.0924 -0.2240 0.3677 0.045 Uiso 1 1 calc R . .
H27B H 0.1506 -0.2654 0.4227 0.045 Uiso 1 1 calc R . .
C28 C 0.1616(3) -0.3177(2) 0.2959(2) 0.0367(9) Uani 1 1 d . . .
H28A H 0.2152 -0.3454 0.3077 0.044 Uiso 1 1 calc R . .
H28B H 0.0915 -0.3682 0.2780 0.044 Uiso 1 1 calc R . .
C29 C 0.2101(3) -0.3533(2) 0.1551(2) 0.0419(9) Uani 1 1 d . . .
H29A H 0.2271 -0.3295 0.1088 0.063 Uiso 1 1 calc R . .
H29B H 0.1463 -0.4094 0.1361 0.063 Uiso 1 1 calc R . .
H29C H 0.2700 -0.3695 0.1736 0.063 Uiso 1 1 calc R . .
C30 C 0.0940(3) -0.2613(2) 0.1956(2) 0.0334(8) Uani 1 1 d . . .
H30A H 0.0738 -0.2183 0.2438 0.040 Uiso 1 1 calc R . .
H30B H 0.0342 -0.3215 0.1755 0.040 Uiso 1 1 calc R . .
C31 C 0.8533(3) -0.0572(3) 0.2122(2) 0.0406(9) Uani 1 1 d D . .
C32A C 0.8040(5) -0.1578(4) 0.1393(4) 0.062(2) Uani 0.714(8) 1 d PD A 1
H32A H 0.7742 -0.2060 0.1643 0.092 Uiso 0.714(8) 1 calc PR A 1
H32B H 0.8601 -0.1726 0.1073 0.092 Uiso 0.714(8) 1 calc PR A 1
H32C H 0.7477 -0.1561 0.1018 0.092 Uiso 0.714(8) 1 calc PR A 1
C33A C 0.9082(5) 0.0083(5) 0.1655(5) 0.058(2) Uani 0.714(8) 1 d PD A 1
H33A H 0.9599 -0.0160 0.1342 0.087 Uiso 0.714(8) 1 calc PR A 1
H33B H 0.9450 0.0713 0.2060 0.087 Uiso 0.714(8) 1 calc PR A 1
H33C H 0.8548 0.0114 0.1263 0.087 Uiso 0.714(8) 1 calc PR A 1
C34A C 0.9308(5) -0.0656(6) 0.2736(4) 0.069(3) Uani 0.714(8) 1 d PD A 1
H34A H 0.8937 -0.1140 0.2965 0.104 Uiso 0.714(8) 1 calc PR A 1
H34B H 0.9612 -0.0052 0.3194 0.104 Uiso 0.714(8) 1 calc PR A 1
H34C H 0.9880 -0.0830 0.2448 0.104 Uiso 0.714(8) 1 calc PR A 1
C32B C 0.8702(13) -0.1457(11) 0.2156(11) 0.071(7) Uani 0.286(8) 1 d PD A 2
H32D H 0.8090 -0.2003 0.1830 0.107 Uiso 0.286(8) 1 calc PR A 2
H32E H 0.8775 -0.1430 0.2741 0.107 Uiso 0.286(8) 1 calc PR A 2
H32F H 0.9350 -0.1513 0.1919 0.107 Uiso 0.286(8) 1 calc PR A 2
C33B C 0.8519(15) -0.0576(12) 0.1223(8) 0.059(5) Uani 0.286(8) 1 d PD A 2
H33D H 0.8372 -0.0017 0.1194 0.088 Uiso 0.286(8) 1 calc PR A 2
H33E H 0.7963 -0.1142 0.0852 0.088 Uiso 0.286(8) 1 calc PR A 2
H33F H 0.9213 -0.0570 0.1044 0.088 Uiso 0.286(8) 1 calc PR A 2
C34B C 0.9587(10) 0.0283(11) 0.2618(10) 0.071(7) Uani 0.286(8) 1 d PD A 2
H34D H 1.0190 0.0049 0.2614 0.107 Uiso 0.286(8) 1 calc PR A 2
H34E H 0.9481 0.0565 0.3199 0.107 Uiso 0.286(8) 1 calc PR A 2
H34F H 0.9735 0.0757 0.2345 0.107 Uiso 0.286(8) 1 calc PR A 2
C35 C -0.0130(3) -0.2969(3) -0.1070(2) 0.0424(10) Uani 1 1 d D . .
C36A C -0.0460(7) -0.4006(5) -0.1239(5) 0.052(2) Uani 0.562(7) 1 d PD B 1
H36A H 0.0157 -0.4169 -0.1091 0.079 Uiso 0.562(7) 1 calc PR B 1
H36B H -0.0736 -0.4345 -0.1835 0.079 Uiso 0.562(7) 1 calc PR B 1
H36C H -0.1016 -0.4181 -0.0900 0.079 Uiso 0.562(7) 1 calc PR B 1
C37A C -0.0992(6) -0.2613(6) -0.1243(5) 0.065(3) Uani 0.562(7) 1 d PD B 1
H37A H -0.0684 -0.1954 -0.1199 0.098 Uiso 0.562(7) 1 calc PR B 1
H37B H -0.1489 -0.2664 -0.0833 0.098 Uiso 0.562(7) 1 calc PR B 1
H37C H -0.1373 -0.2988 -0.1810 0.098 Uiso 0.562(7) 1 calc PR B 1
C38A C 0.0743(6) -0.2770(5) -0.1697(4) 0.056(2) Uani 0.562(7) 1 d PD B 1
H38A H 0.1324 -0.2998 -0.1593 0.085 Uiso 0.562(7) 1 calc PR B 1
H38B H 0.1029 -0.2094 -0.1594 0.085 Uiso 0.562(7) 1 calc PR B 1
H38C H 0.0402 -0.3100 -0.2281 0.085 Uiso 0.562(7) 1 calc PR B 1
C36B C -0.1412(6) -0.3397(7) -0.0954(5) 0.049(3) Uani 0.438(7) 1 d PD B 2
H36D H -0.1466 -0.3727 -0.0550 0.074 Uiso 0.438(7) 1 calc PR B 2
H36E H -0.1822 -0.3835 -0.1496 0.074 Uiso 0.438(7) 1 calc PR B 2
H36F H -0.1697 -0.2878 -0.0749 0.074 Uiso 0.438(7) 1 calc PR B 2
C37B C -0.0203(8) -0.2467(6) -0.1691(5) 0.051(3) Uani 0.438(7) 1 d PD B 2
H37D H -0.0639 -0.2923 -0.2217 0.077 Uiso 0.438(7) 1 calc PR B 2
H37E H 0.0512 -0.2173 -0.1801 0.077 Uiso 0.438(7) 1 calc PR B 2
H37F H -0.0530 -0.1984 -0.1453 0.077 Uiso 0.438(7) 1 calc PR B 2
C38B C 0.0174(9) -0.3836(7) -0.1449(6) 0.054(3) Uani 0.438(7) 1 d PD B 2
H38D H 0.0123 -0.4175 -0.1052 0.081 Uiso 0.438(7) 1 calc PR B 2
H38E H 0.0907 -0.3653 -0.1573 0.081 Uiso 0.438(7) 1 calc PR B 2
H38F H -0.0309 -0.4243 -0.1970 0.081 Uiso 0.438(7) 1 calc PR B 2
B B 0.7464(3) 0.5605(3) 0.3355(2) 0.0302(9) Uani 1 1 d . . .
C101 C 0.7874(3) 0.4901(2) 0.3732(2) 0.0309(8) Uani 1 1 d . . .
C102 C 0.7428(3) 0.4589(3) 0.4368(2) 0.0407(9) Uani 1 1 d . . .
H102 H 0.6823 0.4743 0.4560 0.049 Uiso 1 1 calc R . .
C103 C 0.7833(3) 0.4063(3) 0.4732(3) 0.0498(11) Uani 1 1 d . . .
H103 H 0.7499 0.3867 0.5160 0.060 Uiso 1 1 calc R . .
C104 C 0.8709(4) 0.3827(3) 0.4479(3) 0.0509(11) Uani 1 1 d . . .
H104 H 0.8977 0.3461 0.4721 0.061 Uiso 1 1 calc R . .
C105 C 0.9195(4) 0.4130(3) 0.3867(3) 0.0591(13) Uani 1 1 d . . .
H105 H 0.9811 0.3983 0.3694 0.071 Uiso 1 1 calc R . .
C106 C 0.8783(3) 0.4655(3) 0.3501(3) 0.0475(10) Uani 1 1 d . . .
H106 H 0.9131 0.4853 0.3079 0.057 Uiso 1 1 calc R . .
C201 C 0.6161(3) 0.5401(2) 0.3369(2) 0.0313(8) Uani 1 1 d . . .
C202 C 0.5376(3) 0.4908(2) 0.2651(2) 0.0367(9) Uani 1 1 d . . .
H202 H 0.5598 0.4684 0.2122 0.044 Uiso 1 1 calc R . .
C203 C 0.4282(3) 0.4735(3) 0.2687(3) 0.0459(10) Uani 1 1 d . . .
H203 H 0.3786 0.4401 0.2188 0.055 Uiso 1 1 calc R . .
C204 C 0.3923(3) 0.5052(3) 0.3451(3) 0.0483(11) Uani 1 1 d . . .
H204 H 0.3184 0.4925 0.3480 0.058 Uiso 1 1 calc R . .
C205 C 0.4663(3) 0.5555(3) 0.4169(3) 0.0458(10) Uani 1 1 d . . .
H205 H 0.4431 0.5785 0.4693 0.055 Uiso 1 1 calc R . .
C206 C 0.5748(3) 0.5725(3) 0.4126(2) 0.0394(9) Uani 1 1 d . . .
H206 H 0.6235 0.6077 0.4628 0.047 Uiso 1 1 calc R . .
C301 C 0.8101(3) 0.6705(2) 0.3982(2) 0.0293(8) Uani 1 1 d . . .
C302 C 0.8979(3) 0.6961(3) 0.4598(2) 0.0386(9) Uani 1 1 d . . .
H302 H 0.9227 0.6483 0.4663 0.046 Uiso 1 1 calc R . .
C303 C 0.9506(3) 0.7898(3) 0.5121(3) 0.0471(10) Uani 1 1 d . . .
H303 H 1.0092 0.8038 0.5530 0.057 Uiso 1 1 calc R . .
C304 C 0.9171(3) 0.8619(3) 0.5038(2) 0.0440(10) Uani 1 1 d . . .
H304 H 0.9531 0.9252 0.5382 0.053 Uiso 1 1 calc R . .
C305 C 0.8303(3) 0.8397(3) 0.4446(2) 0.0421(9) Uani 1 1 d . . .
H305 H 0.8060 0.8880 0.4386 0.051 Uiso 1 1 calc R . .
C306 C 0.7785(3) 0.7460(2) 0.3937(2) 0.0357(9) Uani 1 1 d . . .
H306 H 0.7188 0.7327 0.3540 0.043 Uiso 1 1 calc R . .
C401 C 0.7687(3) 0.5427(2) 0.2369(2) 0.0320(8) Uani 1 1 d . . .
C402 C 0.7438(3) 0.4506(3) 0.1786(2) 0.0444(10) Uani 1 1 d . . .
H402 H 0.7217 0.3996 0.1988 0.053 Uiso 1 1 calc R . .
C403 C 0.7498(4) 0.4306(3) 0.0931(2) 0.0546(12) Uani 1 1 d . . .
H403 H 0.7322 0.3674 0.0567 0.066 Uiso 1 1 calc R . .
C404 C 0.7816(4) 0.5037(3) 0.0615(2) 0.0516(11) Uani 1 1 d . . .
H404 H 0.7849 0.4910 0.0033 0.062 Uiso 1 1 calc R . .
C405 C 0.8084(3) 0.5954(3) 0.1162(2) 0.0494(11) Uani 1 1 d . . .
H405 H 0.8310 0.6460 0.0954 0.059 Uiso 1 1 calc R . .
C406 C 0.8025(3) 0.6140(3) 0.2019(2) 0.0381(9) Uani 1 1 d . . .
H406 H 0.8222 0.6776 0.2380 0.046 Uiso 1 1 calc R . .
N7 N 0.5924(9) -0.3301(6) -0.0436(5) 0.251(6) Uani 1 1 d . . .
C39 C 0.5647(7) -0.3519(5) 0.0091(5) 0.125(3) Uani 1 1 d . . .
C40 C 0.5312(7) -0.3826(5) 0.0782(5) 0.162(4) Uani 1 1 d . . .
H40A H 0.4551 -0.4190 0.0655 0.243 Uiso 1 1 calc R . .
H40B H 0.5441 -0.3277 0.1292 0.243 Uiso 1 1 calc R . .
H40C H 0.5717 -0.4219 0.0870 0.243 Uiso 1 1 calc R . .

loop_
_atom_site_aniso_label
_atom_site_aniso_U_11
_atom_site_aniso_U_22
_atom_site_aniso_U_33
_atom_site_aniso_U_23
_atom_site_aniso_U_13
_atom_site_aniso_U_12
Ni1 0.0289(3) 0.0224(2) 0.0351(3) 0.01258(19) 0.0056(2) 0.00853(19)
Ni2 0.0297(3) 0.0232(2) 0.0279(2) 0.01140(19) 0.00755(19) 0.00862(19)
S2 0.0285(5) 0.0268(4) 0.0332(5) 0.0114(4) 0.0058(4) 0.0100(4)
S1 0.0290(5) 0.0260(4) 0.0347(5) 0.0116(4) 0.0037(4) 0.0077(4)
P 0.0676(8) 0.0303(5) 0.0365(6) 0.0162(5) 0.0214(5) 0.0198(5)
O1 0.0466(16) 0.0279(13) 0.0368(14) 0.0145(11) 0.0125(12) 0.0136(12)
O2 0.0456(15) 0.0290(13) 0.0334(13) 0.0153(11) 0.0142(11) 0.0150(12)
N1 0.0330(18) 0.0324(17) 0.0460(19) 0.0225(15) 0.0027(14) 0.0055(14)
N2 0.0375(18) 0.0246(15) 0.0490(19) 0.0112(14) 0.0082(15) 0.0127(14)
N3 0.0314(17) 0.0249(15) 0.0415(18) 0.0160(13) 0.0069(14) 0.0082(13)
N4 0.0307(16) 0.0274(15) 0.0331(16) 0.0155(13) 0.0092(13) 0.0105(13)
N5 0.0318(17) 0.0295(16) 0.0288(15) 0.0106(13) 0.0083(13) 0.0104(13)
N6 0.0355(17) 0.0231(14) 0.0305(16) 0.0104(12) 0.0052(13) 0.0067(13)
C1 0.0248(18) 0.0286(18) 0.0338(19) 0.0135(15) 0.0060(15) 0.0088(15)
C2 0.0282(19) 0.0299(19) 0.035(2) 0.0153(16) 0.0061(15) 0.0089(15)
C3 0.035(2) 0.0270(18) 0.037(2) 0.0109(16) 0.0032(17) 0.0068(16)
C4 0.037(2) 0.036(2) 0.032(2) 0.0130(17) 0.0055(16) 0.0128(17)
C5 0.037(2) 0.037(2) 0.036(2) 0.0191(17) 0.0077(17) 0.0144(17)
C6 0.0284(19) 0.0292(19) 0.039(2) 0.0150(16) 0.0057(16) 0.0108(15)
C7 0.031(2) 0.032(2) 0.047(2) 0.0188(17) 0.0013(17) 0.0113(16)
C8 0.049(3) 0.070(3) 0.043(2) 0.035(2) 0.008(2) 0.011(2)
C9 0.049(3) 0.035(2) 0.074(3) 0.032(2) -0.012(2) 0.0051(19)
C10 0.046(3) 0.023(2) 0.088(3) 0.012(2) -0.008(2) 0.0153(19)
C11 0.070(3) 0.039(2) 0.073(3) 0.012(2) 0.039(3) 0.024(2)
C12 0.045(2) 0.0250(19) 0.049(2) 0.0077(17) 0.0014(19) 0.0128(18)
C13 0.039(2) 0.0221(18) 0.055(2) 0.0152(17) 0.0008(19) 0.0066(16)
C14 0.041(2) 0.045(2) 0.052(2) 0.029(2) 0.014(2) 0.0105(19)
C15 0.032(2) 0.0298(19) 0.046(2) 0.0167(17) 0.0043(17) 0.0070(16)
C16 0.0262(19) 0.0268(18) 0.037(2) 0.0141(16) 0.0012(15) 0.0075(15)
C17 0.0264(19) 0.0280(18) 0.0320(19) 0.0105(15) 0.0047(15) 0.0102(15)
C18 0.0272(19) 0.0284(18) 0.0313(19) 0.0143(15) 0.0029(15) 0.0091(15)
C19 0.031(2) 0.0325(19) 0.038(2) 0.0162(16) 0.0039(16) 0.0146(16)
C20 0.0271(19) 0.035(2) 0.039(2) 0.0176(17) 0.0073(16) 0.0114(16)
C21 0.027(2) 0.035(2) 0.043(2) 0.0220(17) 0.0065(16) 0.0067(16)
C22 0.032(2) 0.0326(19) 0.0337(19) 0.0173(16) 0.0057(16) 0.0134(16)
C23 0.045(2) 0.0286(19) 0.048(2) 0.0141(18) 0.0089(19) 0.0160(18)
C24 0.038(2) 0.041(2) 0.034(2) 0.0217(17) 0.0073(17) 0.0127(18)
C25 0.039(2) 0.043(2) 0.0282(19) 0.0158(17) 0.0081(16) 0.0114(18)
C26 0.050(3) 0.040(2) 0.038(2) 0.0119(18) 0.0199(19) 0.020(2)
C27 0.035(2) 0.041(2) 0.037(2) 0.0220(18) 0.0101(17) 0.0048(18)
C28 0.042(2) 0.0281(19) 0.038(2) 0.0168(17) 0.0037(17) 0.0037(17)
C29 0.053(3) 0.0272(19) 0.039(2) 0.0049(17) 0.0047(19) 0.0116(18)
C30 0.031(2) 0.0306(19) 0.034(2) 0.0134(16) 0.0029(16) 0.0027(16)
C31 0.037(2) 0.049(2) 0.049(2) 0.027(2) 0.0184(19) 0.022(2)
C32A 0.067(5) 0.062(4) 0.060(5) 0.016(3) 0.029(4) 0.030(4)
C33A 0.051(4) 0.063(5) 0.083(6) 0.044(4) 0.035(4) 0.029(4)
C34A 0.043(4) 0.140(9) 0.058(4) 0.049(5) 0.020(3) 0.061(5)
C32B 0.062(13) 0.087(14) 0.099(18) 0.058(13) 0.050(13) 0.041(11)
C33B 0.077(14) 0.064(12) 0.049(10) 0.023(9) 0.017(9) 0.038(11)
C34B 0.020(8) 0.084(14) 0.097(15) 0.009(11) 0.014(9) 0.021(8)
C35 0.059(3) 0.037(2) 0.033(2) 0.0107(18) 0.0038(19) 0.020(2)
C36A 0.057(6) 0.042(5) 0.042(5) 0.007(4) -0.005(4) 0.002(4)
C37A 0.060(6) 0.067(6) 0.059(6) 0.007(5) -0.020(5) 0.027(5)
C38A 0.080(6) 0.042(4) 0.044(5) 0.008(4) 0.014(4) 0.022(4)
C36B 0.041(6) 0.060(7) 0.038(5) 0.014(5) -0.004(4) 0.007(5)
C37B 0.066(8) 0.052(6) 0.034(5) 0.018(5) -0.007(5) 0.014(5)
C38B 0.065(8) 0.059(7) 0.032(6) 0.000(5) -0.002(6) 0.028(7)
B 0.035(2) 0.027(2) 0.030(2) 0.0124(17) 0.0105(18) 0.0103(18)
C101 0.033(2) 0.0262(18) 0.0334(19) 0.0095(15) 0.0082(16) 0.0093(16)
C102 0.037(2) 0.047(2) 0.047(2) 0.026(2) 0.0128(18) 0.0164(19)
C103 0.052(3) 0.057(3) 0.056(3) 0.037(2) 0.017(2) 0.020(2)
C104 0.055(3) 0.050(3) 0.060(3) 0.029(2) 0.002(2) 0.025(2)
C105 0.064(3) 0.066(3) 0.074(3) 0.034(3) 0.025(3) 0.044(3)
C106 0.055(3) 0.052(3) 0.052(3) 0.027(2) 0.024(2) 0.029(2)
C201 0.037(2) 0.0251(18) 0.036(2) 0.0152(16) 0.0081(17) 0.0110(16)
C202 0.038(2) 0.031(2) 0.041(2) 0.0137(17) 0.0059(18) 0.0092(17)
C203 0.040(2) 0.034(2) 0.062(3) 0.019(2) -0.004(2) 0.0080(18)
C204 0.032(2) 0.042(2) 0.082(3) 0.034(2) 0.014(2) 0.0130(19)
C205 0.046(3) 0.045(2) 0.057(3) 0.027(2) 0.024(2) 0.018(2)
C206 0.041(2) 0.040(2) 0.040(2) 0.0162(18) 0.0107(18) 0.0149(19)
C301 0.032(2) 0.0320(19) 0.0283(18) 0.0134(15) 0.0117(15) 0.0136(16)
C302 0.038(2) 0.035(2) 0.045(2) 0.0138(18) 0.0076(18) 0.0147(18)
C303 0.041(2) 0.047(2) 0.047(2) 0.011(2) -0.0019(19) 0.012(2)
C304 0.050(3) 0.029(2) 0.042(2) 0.0045(17) 0.006(2) 0.0051(19)
C305 0.057(3) 0.034(2) 0.039(2) 0.0100(18) 0.007(2) 0.022(2)
C306 0.040(2) 0.034(2) 0.033(2) 0.0095(16) 0.0063(17) 0.0133(17)
C401 0.032(2) 0.0313(19) 0.034(2) 0.0108(16) 0.0089(16) 0.0110(16)
C402 0.063(3) 0.034(2) 0.040(2) 0.0153(18) 0.018(2) 0.017(2)
C403 0.083(3) 0.038(2) 0.037(2) 0.0041(19) 0.018(2) 0.021(2)
C404 0.073(3) 0.053(3) 0.028(2) 0.011(2) 0.014(2) 0.022(2)
C405 0.066(3) 0.047(2) 0.041(2) 0.024(2) 0.020(2) 0.016(2)
C406 0.045(2) 0.030(2) 0.035(2) 0.0090(16) 0.0120(18) 0.0077(17)
N7 0.323(13) 0.191(8) 0.134(7) 0.079(6) 0.026(7) -0.086(8)
C39 0.150(7) 0.091(5) 0.090(6) 0.012(4) 0.031(5) -0.002(5)
C40 0.207(9) 0.137(7) 0.102(6) 0.009(5) 0.071(6) 0.030(7)

loop_
_atom_type_symbol
_atom_type_description
_atom_type_scat_dispersion_real
_atom_type_scat_dispersion_imag
_atom_type_scat_source
C C 0.0033 0.0016 'International Tables Vol C Tables 4.2.6.8 and 6.1.1.4'
H H 0.0000 0.0000 'International Tables Vol C Tables 4.2.6.8 and 6.1.1.4'
B B 0.0013 0.0007 'International Tables Vol C Tables 4.2.6.8 and 6.1.1.4'
N N 0.0061 0.0033 'International Tables Vol C Tables 4.2.6.8 and 6.1.1.4'
O O 0.0106 0.0060 'International Tables Vol C Tables 4.2.6.8 and 6.1.1.4'
P P 0.1023 0.0942 'International Tables Vol C Tables 4.2.6.8 and 6.1.1.4'
S S 0.1246 0.1234 'International Tables Vol C Tables 4.2.6.8 and 6.1.1.4'
Ni Ni 0.3393 1.1124 'International Tables Vol C Tables 4.2.6.8 and 6.1.1.4'

loop_
_geom_angle_atom_site_label_1
_geom_angle_atom_site_label_2
_geom_angle_atom_site_label_3
_geom_angle
O1 Ni1 N2 162.52(10)
O1 Ni1 N1 86.92(11)
N2 Ni1 N1 83.24(12)
O1 Ni1 N3 86.34(10)
N2 Ni1 N3 81.48(11)
N1 Ni1 N3 101.25(11)
O1 Ni1 S1 96.83(8)
N2 Ni1 S1 97.69(9)
N1 Ni1 S1 90.66(8)
N3 Ni1 S1 167.85(8)
O1 Ni1 S2 94.70(7)
N2 Ni1 S2 98.08(9)
N1 Ni1 S2 167.23(8)
N3 Ni1 S2 91.50(8)
S1 Ni1 S2 76.57(4)
O2 Ni2 N5 162.23(9)
O2 Ni2 N6 87.24(10)
N5 Ni2 N6 82.14(11)
O2 Ni2 N4 86.36(10)
N5 Ni2 N4 81.91(10)
N6 Ni2 N4 101.63(10)
O2 Ni2 S1 97.10(7)
N5 Ni2 S1 97.35(8)
N6 Ni2 S1 91.30(8)
N4 Ni2 S1 166.78(7)
O2 Ni2 S2 95.60(8)
N5 Ni2 S2 97.78(8)
N6 Ni2 S2 167.75(8)
N4 Ni2 S2 90.45(8)
S1 Ni2 S2 76.53(4)
C17 S2 Ni1 99.95(11)
C17 S2 Ni2 100.93(12)
Ni1 S2 Ni2 90.99(5)
C1 S1 Ni2 106.84(12)
C1 S1 Ni1 107.40(12)
Ni2 S1 Ni1 94.99(4)
O1 P O2 120.81(14)
P O1 Ni1 134.98(14)
P O2 Ni2 133.44(14)
C9 N1 C8 108.9(3)
C9 N1 C7 107.3(3)
C8 N1 C7 107.8(3)
C9 N1 Ni1 102.7(2)
C8 N1 Ni1 116.0(2)
C7 N1 Ni1 113.8(2)
C12 N2 C11 108.0(3)
C12 N2 C10 110.1(3)
C11 N2 C10 108.8(3)
C12 N2 Ni1 107.3(2)
C11 N2 Ni1 115.2(2)
C10 N2 Ni1 107.4(2)
C14 N3 C13 109.3(3)
C14 N3 C15 107.0(3)
C13 N3 C15 106.2(3)
C14 N3 Ni1 116.7(2)
C13 N3 Ni1 106.7(2)
C15 N3 Ni1 110.52(19)
C23 N4 C24 109.3(3)
C23 N4 C22 107.2(3)
C24 N4 C22 106.9(3)
C23 N4 Ni2 115.6(2)
C24 N4 Ni2 106.1(2)
C22 N4 Ni2 111.40(19)
C26 N5 C25 107.4(3)
C26 N5 C27 109.0(3)
C25 N5 C27 110.7(3)
C26 N5 Ni2 114.8(2)
C25 N5 Ni2 106.1(2)
C27 N5 Ni2 108.8(2)
C28 N6 C29 108.6(3)
C28 N6 C30 107.6(3)
C29 N6 C30 106.7(3)
C28 N6 Ni2 104.0(2)
C29 N6 Ni2 116.9(2)
C30 N6 Ni2 112.5(2)
C2 C1 C6 118.5(3)
C2 C1 S1 120.5(3)
C6 C1 S1 120.9(3)
C3 C2 C1 119.9(3)
C3 C2 C30 120.0(3)
C1 C2 C30 119.6(3)
C4 C3 C2 122.1(3)
C5 C4 C3 116.8(3)
C5 C4 C35 121.6(3)
C3 C4 C35 121.5(3)
C6 C5 C4 123.1(3)
C5 C6 C1 119.3(3)
C5 C6 C7 120.7(3)
C1 C6 C7 119.4(3)
N1 C7 C6 116.6(3)
N1 C9 C10 111.1(3)
N2 C10 C9 114.1(3)
N2 C12 C13 112.7(3)
N3 C13 C12 110.2(3)
N3 C15 C16 117.5(3)
C21 C16 C17 119.5(3)
C21 C16 C15 120.7(3)
C17 C16 C15 119.4(3)
C16 C17 C18 118.7(3)
C16 C17 S2 120.8(3)
C18 C17 S2 120.4(2)
C19 C18 C17 119.3(3)
C19 C18 C22 121.3(3)
C17 C18 C22 118.8(3)
C18 C19 C20 122.7(3)
C21 C20 C19 116.2(3)
C21 C20 C31 122.4(3)
C19 C20 C31 121.4(3)
C16 C21 C20 122.8(3)
N4 C22 C18 117.9(3)
N4 C24 C25 110.3(3)
N5 C25 C24 112.2(3)
N5 C27 C28 113.8(3)
N6 C28 C27 110.9(3)
N6 C30 C2 116.4(3)
C34A C31 C32B 52.4(7)
C34A C31 C33B 134.8(7)
C32B C31 C33B 109.4(8)
C34A C31 C33A 112.5(4)
C32B C31 C33A 129.7(7)
C33B C31 C33A 42.0(6)
C34A C31 C20 112.0(4)
C32B C31 C20 116.8(6)
C33B C31 C20 112.8(7)
C33A C31 C20 113.1(4)
C34A C31 C34B 57.8(6)
C32B C31 C34B 106.9(8)
C33B C31 C34B 103.7(8)
C33A C31 C34B 63.1(6)
C20 C31 C34B 106.1(6)
C34A C31 C32A 107.8(5)
C32B C31 C32A 56.2(7)
C33B C31 C32A 63.5(6)
C33A C31 C32A 103.7(4)
C20 C31 C32A 107.0(3)
C34B C31 C32A 146.8(6)
C37A C35 C36A 115.5(5)
C37A C35 C38B 137.1(6)
C36A C35 C38B 35.9(4)
C37A C35 C37B 52.2(5)
C36A C35 C37B 127.9(5)
C38B C35 C37B 112.6(6)
C37A C35 C4 109.0(4)
C36A C35 C4 114.2(4)
C38B C35 C4 112.8(5)
C37B C35 C4 117.3(4)
C37A C35 C38A 107.9(5)
C36A C35 C38A 105.0(5)
C38B C35 C38A 70.8(5)
C37B C35 C38A 55.8(5)
C4 C35 C38A 104.2(4)
C37A C35 C36B 53.9(5)
C36A C35 C36B 69.0(5)
C38B C35 C36B 103.7(6)
C37B C35 C36B 101.9(5)
C4 C35 C36B 106.7(4)
C38A C35 C36B 148.1(5)
C401 B C101 110.3(3)
C401 B C301 112.3(3)
C101 B C301 107.4(3)
C401 B C201 107.9(3)
C101 B C201 111.0(3)
C301 B C201 107.9(3)
C102 C101 C106 114.3(3)
C102 C101 B 123.3(3)
C106 C101 B 122.0(3)
C103 C102 C101 123.1(4)
C104 C103 C102 120.6(4)
C103 C104 C105 119.0(4)
C104 C105 C106 120.2(4)
C105 C106 C101 122.8(4)
C202 C201 C206 114.0(3)
C202 C201 B 124.4(3)
C206 C201 B 121.5(3)
C203 C202 C201 123.0(4)
C204 C203 C202 120.3(4)
C205 C204 C203 118.9(4)
C204 C205 C206 120.4(4)
C205 C206 C201 123.4(4)
C306 C301 C302 114.6(3)
C306 C301 B 121.6(3)
C302 C301 B 123.8(3)
C303 C302 C301 122.7(4)
C304 C303 C302 120.2(4)
C305 C304 C303 119.0(4)
C304 C305 C306 119.9(4)
C305 C306 C301 123.6(4)
C406 C401 C402 114.4(3)
C406 C401 B 124.5(3)
C402 C401 B 120.8(3)
C403 C402 C401 123.6(3)
C404 C403 C402 119.6(4)
C405 C404 C403 119.1(4)
C404 C405 C406 120.4(4)
C405 C406 C401 122.8(3)
N7 C39 C40 177.8(13)

loop_
_geom_bond_atom_site_label_1
_geom_bond_atom_site_label_2
_geom_bond_distance
Ni1 O1 2.026(2)
Ni1 N2 2.150(3)
Ni1 N1 2.224(3)
Ni1 N3 2.257(3)
Ni1 S1 2.4443(13)
Ni1 S2 2.5208(11)
Ni2 O2 2.034(2)
Ni2 N5 2.161(3)
Ni2 N6 2.226(3)
Ni2 N4 2.260(3)
Ni2 S1 2.4395(11)
Ni2 S2 2.5276(15)
S2 C17 1.758(3)
S1 C1 1.752(4)
P O1 1.472(2)
P O2 1.482(2)
N1 C9 1.476(5)
N1 C8 1.481(5)
N1 C7 1.484(4)
N2 C12 1.483(5)
N2 C11 1.484(5)
N2 C10 1.492(5)
N3 C14 1.478(4)
N3 C13 1.487(4)
N3 C15 1.495(4)
N4 C23 1.477(4)
N4 C24 1.484(4)
N4 C22 1.490(4)
N5 C26 1.478(4)
N5 C25 1.484(4)
N5 C27 1.494(4)
N6 C28 1.481(4)
N6 C29 1.483(4)
N6 C30 1.488(4)
C1 C2 1.400(4)
C1 C6 1.402(4)
C2 C3 1.389(5)
C2 C30 1.508(4)
C3 C4 1.385(5)
C4 C5 1.384(5)
C4 C35 1.524(5)
C5 C6 1.380(5)
C6 C7 1.509(5)
C9 C10 1.511(6)
C12 C13 1.504(5)
C15 C16 1.497(4)
C16 C21 1.387(5)
C16 C17 1.403(4)
C17 C18 1.408(4)
C18 C19 1.388(5)
C18 C22 1.506(4)
C19 C20 1.401(4)
C20 C21 1.394(5)
C20 C31 1.524(5)
C24 C25 1.514(5)
C27 C28 1.516(5)
C31 C34A 1.491(6)
C31 C32B 1.493(13)
C31 C33B 1.508(12)
C31 C33A 1.517(6)
C31 C34B 1.586(12)
C31 C32A 1.588(6)
C35 C37A 1.467(7)
C35 C36A 1.484(8)
C35 C38B 1.492(9)
C35 C37B 1.510(8)
C35 C38A 1.614(7)
C35 C36B 1.662(8)
B C401 1.643(5)
B C101 1.645(5)
B C301 1.649(5)
B C201 1.650(5)
C101 C102 1.388(4)
C101 C106 1.398(5)
C102 C103 1.382(5)
C103 C104 1.358(5)
C104 C105 1.364(5)
C105 C106 1.388(5)
C201 C202 1.403(5)
C201 C206 1.405(5)
C202 C203 1.391(5)
C203 C204 1.376(5)
C204 C205 1.372(6)
C205 C206 1.381(5)
C301 C306 1.395(5)
C301 C302 1.395(5)
C302 C303 1.394(5)
C303 C304 1.379(5)
C304 C305 1.372(5)
C305 C306 1.387(5)
C401 C406 1.392(5)
C401 C402 1.398(5)
C402 C403 1.380(5)
C403 C404 1.375(5)
C404 C405 1.371(5)
C405 C406 1.384(5)
N7 C39 1.085(8)
C39 C40 1.426(9)
